data_7241292
loop_
_publ_author_name
'Tian, Xin-Yu'
'Du, Cui-Xia'
'ZhaoRi, GeTu'
'SheLe, MuGe'
'Bao, Yongsheng'
'Baiyin, Menghe'

_publ_section_title
;
 The solvothermal synthesis and characterization of quaternary arsenic
 chalcogenides CsTMAsQ3 (TM = Hg, Cd; Q = S, Se) using Cs+ as a structure
 directing agent: from 1D anionic chains to 2D anionic layers
;
_journal_issue 57
_journal_name_full 'RSC Advances'
_journal_page_first 34903
_journal_page_last 34909
_journal_paper_doi 10.1039/D0RA05058J
_journal_volume 10
_journal_year 2020
_chemical_formula_sum 'As2 Cs2 Hg2 S6'
_chemical_formula_weight 1009.20
_space_group_IT_number 14
_space_group_name_Hall '-P 2yn'
_space_group_name_H-M_alt 'P 1 21/n 1'
_symmetry_cell_setting monoclinic
_symmetry_space_group_name_H-M 'P 1 21/n 1'
_atom_sites_solution_primary direct
_atom_sites_solution_secondary difmap
_audit_creation_method SHELXL-97
_audit_update_record
;
2018-11-22 deposited with the CCDC.	2020-09-07 downloaded from the CCDC.
;
_cell_angle_alpha 90.00
_cell_angle_beta 94.686(4)
_cell_angle_gamma 90.00
_cell_formula_units_Z 2
_cell_length_a 10.090(2)
_cell_length_b 6.6510(16)
_cell_length_c 10.428(3)
_cell_measurement_reflns_used 1539
_cell_measurement_temperature 296(2)
_cell_measurement_theta_max 28.48
_cell_measurement_theta_min 3.06
_cell_volume 697.5(3)
_computing_cell_refinement 'Bruker SMART'
_computing_data_collection 'Bruker SMART'
_computing_data_reduction 'Bruker SAINT'
_computing_molecular_graphics 'Bruker SHELXTL'
_computing_publication_material 'Bruker SHELXTL'
_computing_structure_refinement 'Bruker SHELXTL'
_computing_structure_solution 'Bruker SHELXTL'
_diffrn_ambient_temperature 296(2)
_diffrn_measured_fraction_theta_full 0.994
_diffrn_measured_fraction_theta_max 0.994
_diffrn_measurement_device_type 'CCD area detector'
_diffrn_measurement_method 'phi and omega scans'
_diffrn_radiation_monochromator graphite
_diffrn_radiation_source 'fine-focus sealed tube'
_diffrn_radiation_type MoK\a
_diffrn_radiation_wavelength 0.71073
_diffrn_reflns_av_R_equivalents 0.0638
_diffrn_reflns_av_sigmaI/netI 0.0733
_diffrn_reflns_limit_h_max 10
_diffrn_reflns_limit_h_min -11
_diffrn_reflns_limit_k_max 7
_diffrn_reflns_limit_k_min -7
_diffrn_reflns_limit_l_max 11
_diffrn_reflns_limit_l_min -12
_diffrn_reflns_number 3106
_diffrn_reflns_theta_full 24.99
_diffrn_reflns_theta_max 24.99
_diffrn_reflns_theta_min 3.64
_exptl_absorpt_coefficient_mu 32.688
_exptl_absorpt_correction_T_max 0.0588
_exptl_absorpt_correction_T_min 0.0394
_exptl_absorpt_correction_type multi-scan
_exptl_absorpt_process_details SADABS
_exptl_crystal_colour yellow
_exptl_crystal_density_diffrn 4.806
_exptl_crystal_density_method 'not measured'
_exptl_crystal_description block
_exptl_crystal_F_000 864
_exptl_crystal_size_max 0.28
_exptl_crystal_size_mid 0.25
_exptl_crystal_size_min 0.20
_refine_diff_density_max 4.175
_refine_diff_density_min -3.396
_refine_diff_density_rms 0.790
_refine_ls_extinction_coef 0.0100(9)
_refine_ls_extinction_expression Fc^*^=kFc[1+0.001xFc^2^\l^3^/sin(2\q)]^-1/4^
_refine_ls_extinction_method SHELXL
_refine_ls_goodness_of_fit_ref 1.180
_refine_ls_matrix_type full
_refine_ls_number_parameters 56
_refine_ls_number_reflns 1213
_refine_ls_number_restraints 0
_refine_ls_restrained_S_all 1.180
_refine_ls_R_factor_all 0.0719
_refine_ls_R_factor_gt 0.0666
_refine_ls_shift/su_max 0.000
_refine_ls_shift/su_mean 0.000
_refine_ls_structure_factor_coef Fsqd
_refine_ls_weighting_details 'calc w=1/[\s^2^(Fo^2^)+(0.0500P)^2^+68.3000P] where P=(Fo^2^+2Fc^2^)/3'
_refine_ls_weighting_scheme calc
_refine_ls_wR_factor_gt 0.1710
_refine_ls_wR_factor_ref 0.1725
_reflns_number_gt 1057
_reflns_number_total 1213
_reflns_threshold_expression >2sigma(I)
_cod_data_source_file d0ra05058j2.cif
_cod_data_source_block a_CCDC1
_cod_depositor_comments
;
The following automatic conversions were performed:

data item '_exptl_absorpt_correction_type' value 'Multi-scan' was
changed to 'multi-scan' in accordance with the
/home/data/users/saulius/crontab/automatic-downloads/rss-feeds/RSC/lib/dictionaries/cif_core.dic
dictionary named 'cif_core.dic' version 2.4.2 last updated on
2011-04-26.

data item '_symmetry_cell_setting' value 'Monoclinic' was changed to
'monoclinic' in accordance with the
/home/data/users/saulius/crontab/automatic-downloads/rss-feeds/RSC/lib/dictionaries/cif_core.dic
dictionary named 'cif_core.dic' version 2.4.2 last updated on
2011-04-26.

Automatic conversion script
Id: cif_fix_values 7556 2019-12-06 15:28:31Z antanas 

 Adding full bibliography for 7241290--7241293.cif.
;
_cod_original_sg_symbol_H-M 'P2(1)/n  '
_cod_database_code 7241292

loop_
_symmetry_equiv_pos_as_xyz
'x, y, z'
'-x+1/2, y+1/2, -z+1/2'
'-x, -y, -z'
'x-1/2, -y-1/2, z-1/2'

loop_
_atom_site_label
_atom_site_type_symbol
_atom_site_fract_x
_atom_site_fract_y
_atom_site_fract_z
_atom_site_U_iso_or_equiv
_atom_site_adp_type
_atom_site_occupancy
_atom_site_symmetry_multiplicity
_atom_site_calc_flag
_atom_site_refinement_flags
_atom_site_disorder_assembly
_atom_site_disorder_group
Hg1 Hg 0.15529(10) 0.16149(14) 0.13532(11) 0.0277(5) Uani 1 1 d . . .
Cs1 Cs -0.06825(18) -0.2894(3) 0.32041(17) 0.0339(6) Uani 1 1 d . . .
As1 As 0.1322(2) -0.3502(3) 0.0361(2) 0.0185(7) Uani 1 1 d . . .
S1 S 0.2599(7) 0.3980(9) -0.0173(6) 0.0256(14) Uani 1 1 d . . .
S2 S -0.0881(7) 0.1897(10) 0.1510(6) 0.0277(15) Uani 1 1 d . . .
S3 S 0.2932(6) -0.1477(9) 0.1321(6) 0.0213(13) Uani 1 1 d . . .

loop_
_atom_site_aniso_label
_atom_site_aniso_U_11
_atom_site_aniso_U_22
_atom_site_aniso_U_33
_atom_site_aniso_U_23
_atom_site_aniso_U_13
_atom_site_aniso_U_12
Hg1 0.0217(7) 0.0232(7) 0.0385(8) 0.0056(4) 0.0042(5) 0.0027(4)
Cs1 0.0267(11) 0.0461(11) 0.0303(10) -0.0012(8) 0.0108(8) 0.0067(7)
As1 0.0165(14) 0.0192(12) 0.0210(13) 0.0017(9) 0.0083(11) 0.0001(9)
S1 0.028(4) 0.019(3) 0.031(3) 0.004(3) 0.011(3) 0.003(3)
S2 0.025(4) 0.032(3) 0.026(3) 0.009(3) 0.000(3) 0.002(3)
S3 0.018(3) 0.020(3) 0.025(3) -0.002(2) 0.001(3) 0.001(2)

loop_
_atom_type_symbol
_atom_type_description
_atom_type_scat_dispersion_real
_atom_type_scat_dispersion_imag
_atom_type_scat_source
C C 0.0033 0.0016 'International Tables Vol C Tables 4.2.6.8 and 6.1.1.4'
H H 0.0000 0.0000 'International Tables Vol C Tables 4.2.6.8 and 6.1.1.4'
N N 0.0061 0.0033 'International Tables Vol C Tables 4.2.6.8 and 6.1.1.4'
S S 0.1246 0.1234 'International Tables Vol C Tables 4.2.6.8 and 6.1.1.4'
As As 0.0499 2.0058 'International Tables Vol C Tables 4.2.6.8 and 6.1.1.4'
Hg Hg -2.3894 9.2266 'International Tables Vol C Tables 4.2.6.8 and 6.1.1.4'
Cs Cs -0.3680 2.1192 'International Tables Vol C Tables 4.2.6.8 and 6.1.1.4'

loop_
_geom_angle_atom_site_label_1
_geom_angle_atom_site_label_2
_geom_angle_atom_site_label_3
_geom_angle
_geom_angle_site_symmetry_1
_geom_angle_site_symmetry_3
_geom_angle_publ_flag
S2 Hg1 S3 128.5(2) . . ?
S2 Hg1 S1 117.4(2) . . ?
S3 Hg1 S1 104.1(2) . . ?
S2 Hg1 S3 91.4(2) . 2 ?
S3 Hg1 S3 109.17(13) . 2 ?
S1 Hg1 S3 102.1(2) . 2 ?
S2 Hg1 Cs1 166.57(17) . 2 ?
S3 Hg1 Cs1 60.68(15) . 2 ?
S1 Hg1 Cs1 63.64(16) . 2 ?
S3 Hg1 Cs1 75.58(14) 2 2 ?
S2 Hg1 Cs1 57.68(15) . . ?
S3 Hg1 Cs1 75.17(15) . . ?
S1 Hg1 Cs1 167.62(16) . . ?
S3 Hg1 Cs1 89.67(13) 2 . ?
Cs1 Hg1 Cs1 124.12(4) 2 . ?
S2 Cs1 S1 58.30(15) 2_445 4_566 ?
S2 Cs1 S1 66.87(15) 2_445 3 ?
S1 Cs1 S1 107.91(13) 4_566 3 ?
S2 Cs1 S2 93.45(16) 2_445 . ?
S1 Cs1 S2 65.69(15) 4_566 . ?
S1 Cs1 S2 75.41(15) 3 . ?
S2 Cs1 S3 134.95(16) 2_445 2_545 ?
S1 Cs1 S3 142.27(16) 4_566 2_545 ?
S1 Cs1 S3 109.35(15) 3 2_545 ?
S2 Cs1 S3 130.28(15) . 2_545 ?
S2 Cs1 S3 57.91(15) 2_445 4_556 ?
S1 Cs1 S3 55.68(14) 4_566 4_556 ?
S1 Cs1 S3 122.22(15) 3 4_556 ?
S2 Cs1 S3 121.35(15) . 4_556 ?
S3 Cs1 S3 98.36(14) 2_545 4_556 ?
S2 Cs1 As1 131.65(13) 2_445 . ?
S1 Cs1 As1 139.24(12) 4_566 . ?
S1 Cs1 As1 64.80(11) 3 . ?
S2 Cs1 As1 73.88(12) . . ?
S3 Cs1 As1 65.44(11) 2_545 . ?
S3 Cs1 As1 163.63(12) 4_556 . ?
S2 Cs1 S1 137.68(15) 2_445 2_545 ?
S1 Cs1 S1 85.05(16) 4_566 2_545 ?
S1 Cs1 S1 152.71(18) 3 2_545 ?
S2 Cs1 S1 89.16(15) . 2_545 ?
S3 Cs1 S1 64.01(14) 2_545 2_545 ?
S3 Cs1 S1 85.00(14) 4_556 2_545 ?
As1 Cs1 S1 89.54(11) . 2_545 ?
S2 Cs1 S2 89.35(16) 2_445 1_545 ?
S1 Cs1 S2 147.55(16) 4_566 1_545 ?
S1 Cs1 S2 54.86(14) 3 1_545 ?
S2 Cs1 S2 124.11(19) . 1_545 ?
S3 Cs1 S2 59.45(14) 2_545 1_545 ?
S3 Cs1 S2 106.98(14) 4_556 1_545 ?
As1 Cs1 S2 63.58(11) . 1_545 ?
S1 Cs1 S2 123.25(15) 2_545 1_545 ?
S2 Cs1 As1 33.69(11) 2_445 4_556 ?
S1 Cs1 As1 33.12(11) 4_566 4_556 ?
S1 Cs1 As1 99.27(11) 3 4_556 ?
S2 Cs1 As1 93.16(12) . 4_556 ?
S3 Cs1 As1 132.13(12) 2_545 4_556 ?
S3 Cs1 As1 34.09(10) 4_556 4_556 ?
As1 Cs1 As1 161.27(9) . 4_556 ?
S1 Cs1 As1 104.00(11) 2_545 4_556 ?
S2 Cs1 As1 116.54(12) 1_545 4_556 ?
S2 Cs1 Hg1 166.90(13) 2_445 2_545 ?
S1 Cs1 Hg1 121.12(12) 4_566 2_545 ?
S1 Cs1 Hg1 122.42(11) 3 2_545 ?
S2 Cs1 Hg1 97.89(12) . 2_545 ?
S3 Cs1 Hg1 36.29(10) 2_545 2_545 ?
S3 Cs1 Hg1 110.07(11) 4_556 2_545 ?
As1 Cs1 Hg1 58.63(5) . 2_545 ?
S1 Cs1 Hg1 36.67(9) 2_545 2_545 ?
S2 Cs1 Hg1 89.69(11) 1_545 2_545 ?
As1 Cs1 Hg1 138.30(6) 4_556 2_545 ?
S2 Cs1 Hg1 128.60(13) 2_445 . ?
S1 Cs1 Hg1 89.84(11) 4_566 . ?
S1 Cs1 Hg1 90.55(10) 3 . ?
S2 Cs1 Hg1 35.17(11) . . ?
S3 Cs1 Hg1 95.45(10) 2_545 . ?
S3 Cs1 Hg1 136.82(11) 4_556 . ?
As1 Cs1 Hg1 51.93(4) . . ?
S1 Cs1 Hg1 64.99(10) 2_545 . ?
S2 Cs1 Hg1 115.27(11) 1_545 . ?
As1 Cs1 Hg1 122.38(6) 4_556 . ?
Hg1 Cs1 Hg1 63.15(3) 2_545 . ?
S1 As1 S2 102.7(3) 1_545 3 ?
S1 As1 S3 98.6(3) 1_545 . ?
S2 As1 S3 100.6(3) 3 . ?
S1 As1 Cs1 130.14(19) 1_545 . ?
S2 As1 Cs1 123.9(2) 3 . ?
S3 As1 Cs1 90.02(18) . . ?
S1 As1 Cs1 63.50(17) 1_545 4_655 ?
S2 As1 Cs1 60.44(19) 3 4_655 ?
S3 As1 Cs1 64.37(17) . 4_655 ?
Cs1 As1 Cs1 153.79(8) . 4_655 ?
As1 S1 Hg1 91.8(2) 1_565 . ?
As1 S1 Cs1 83.38(19) 1_565 4_665 ?
Hg1 S1 Cs1 168.9(3) . 4_665 ?
As1 S1 Cs1 95.1(2) 1_565 3 ?
Hg1 S1 Cs1 101.7(2) . 3 ?
Cs1 S1 Cs1 88.72(14) 4_665 3 ?
As1 S1 Cs1 125.5(3) 1_565 2 ?
Hg1 S1 Cs1 79.69(17) . 2 ?
Cs1 S1 Cs1 94.95(16) 4_665 2 ?
Cs1 S1 Cs1 139.32(18) 3 2 ?
As1 S2 Hg1 96.1(3) 3 . ?
As1 S2 Cs1 85.9(2) 3 2_455 ?
Hg1 S2 Cs1 177.7(3) . 2_455 ?
As1 S2 Cs1 147.2(3) 3 . ?
Hg1 S2 Cs1 87.15(18) . . ?
Cs1 S2 Cs1 90.52(16) 2_455 . ?
As1 S2 Cs1 88.3(2) 3 1_565 ?
Hg1 S2 Cs1 94.7(2) . 1_565 ?
Cs1 S2 Cs1 86.60(15) 2_455 1_565 ?
Cs1 S2 Cs1 124.11(19) . 1_565 ?
As1 S3 Hg1 96.6(2) . . ?
As1 S3 Hg1 101.0(2) . 2_545 ?
Hg1 S3 Hg1 115.8(2) . 2_545 ?
As1 S3 Cs1 161.8(3) . 2 ?
Hg1 S3 Cs1 83.03(16) . 2 ?
Hg1 S3 Cs1 95.43(18) 2_545 2 ?
As1 S3 Cs1 81.54(18) . 4_655 ?
Hg1 S3 Cs1 111.2(2) . 4_655 ?
Hg1 S3 Cs1 132.2(2) 2_545 4_655 ?
Cs1 S3 Cs1 81.64(14) 2 4_655 ?

loop_
_geom_bond_atom_site_label_1
_geom_bond_atom_site_label_2
_geom_bond_distance
_geom_bond_site_symmetry_2
_geom_bond_publ_flag
Hg1 S2 2.482(7) . ?
Hg1 S3 2.485(6) . ?
Hg1 S1 2.529(6) . ?
Hg1 S3 2.749(6) 2 ?
Hg1 Cs1 4.167(2) 2 ?
Hg1 Cs1 4.303(2) . ?
Cs1 S2 3.507(7) 2_445 ?
Cs1 S1 3.623(6) 4_566 ?
Cs1 S1 3.641(7) 3 ?
Cs1 S2 3.641(7) . ?
Cs1 S3 3.661(6) 2_545 ?
Cs1 S3 3.665(7) 4_556 ?
Cs1 As1 3.745(3) . ?
Cs1 S1 3.795(7) 2_545 ?
Cs1 S2 3.887(7) 1_545 ?
Cs1 As1 4.021(3) 4_556 ?
Cs1 Hg1 4.167(2) 2_545 ?
As1 S1 2.212(7) 1_545 ?
As1 S2 2.236(7) 3 ?
As1 S3 2.278(7) . ?
As1 Cs1 4.021(3) 4_655 ?
S1 As1 2.212(7) 1_565 ?
S1 Cs1 3.623(6) 4_665 ?
S1 Cs1 3.641(7) 3 ?
S1 Cs1 3.795(7) 2 ?
S2 As1 2.236(7) 3 ?
S2 Cs1 3.507(7) 2_455 ?
S2 Cs1 3.887(7) 1_565 ?
S3 Hg1 2.749(6) 2_545 ?
S3 Cs1 3.661(6) 2 ?
S3 Cs1 3.665(7) 4_655 ?
